data_7124106
loop_
_publ_author_name
'Liu, Xiangyuan'
'Yin, Yanli'
'Jiang, Zhiyong'

_publ_section_title
;
 Photoredox-Catalysed Formal [3+2] Cycloaddition of N-Aryl \a-Amino with
 Isoquinoline N-Oxides
;
_journal_name_full 'Chemical Communications'
_journal_paper_doi 10.1039/C9CC06249A
_journal_year 2019
_chemical_formula_moiety 'C21 H23 Br N2 O3'
_chemical_formula_sum 'C21 H23 Br N2 O3'
_chemical_formula_weight 431.32
_space_group_crystal_system monoclinic
_space_group_IT_number 14
_space_group_name_Hall '-P 2yn'
_space_group_name_H-M_alt 'P 1 21/n 1'
_symmetry_space_group_name_Hall '-P 2yn'
_symmetry_space_group_name_H-M 'P 1 21/n 1'
_atom_sites_solution_hydrogens geom
_atom_sites_solution_primary direct
_audit_creation_date 2018-12-12
_audit_creation_method
;
Olex2 1.2
(compiled 2018.05.29 svn.r3508 for OlexSys, GUI svn.r5506)
;
_audit_update_record
;
2019-08-11 deposited with the CCDC.    2019-09-02 downloaded from the CCDC.
;
_cell_angle_alpha 90
_cell_angle_beta 91.320(3)
_cell_angle_gamma 90
_cell_formula_units_Z 4
_cell_length_a 15.1042(3)
_cell_length_b 6.24720(17)
_cell_length_c 22.4658(7)
_cell_measurement_reflns_used 2579
_cell_measurement_temperature 293(2)
_cell_measurement_theta_max 69.9820
_cell_measurement_theta_min 5.8460
_cell_volume 2119.29(10)
_computing_cell_refinement
;
CrysAlisPro, Agilent Technologies,
Version 1.171.37.35 (release 13-08-2014 CrysAlis171 .NET)
(compiled Aug 13 2014,18:06:01)
;
_computing_data_collection
;
CrysAlisPro, Agilent Technologies,
Version 1.171.37.35 (release 13-08-2014 CrysAlis171 .NET)
(compiled Aug 13 2014,18:06:01)
;
_computing_data_reduction
;
CrysAlisPro, Agilent Technologies,
Version 1.171.37.35 (release 13-08-2014 CrysAlis171 .NET)
(compiled Aug 13 2014,18:06:01)
;
_computing_molecular_graphics 'Olex2 (Dolomanov et al., 2009)'
_computing_publication_material 'Olex2 (Dolomanov et al., 2009)'
_computing_structure_refinement 'ShelXL (Sheldrick, 2015)'
_computing_structure_solution 'ShelXS (Sheldrick, 2008)'
_diffrn_ambient_temperature 293(2)
_diffrn_detector 'CCD plate'
_diffrn_detector_area_resol_mean 16.2312
_diffrn_detector_type Eos
_diffrn_measured_fraction_theta_full 0.999
_diffrn_measured_fraction_theta_max 0.999
_diffrn_measurement_details
;
#__ type_ start__ end____ width___ exp.time_
  1 omega   22.00   50.00   0.5000    0.5000
omega____ theta____ kappa____ phi______ frames
    -       36.4734  -37.0000   60.0000 56

#__ type_ start__ end____ width___ exp.time_
  2 omega   14.00   43.00   0.5000    0.5000
omega____ theta____ kappa____ phi______ frames
    -       36.4734  -57.0000  150.0000 58

#__ type_ start__ end____ width___ exp.time_
  3 omega   16.00  100.00   0.5000    0.5000
omega____ theta____ kappa____ phi______ frames
    -       36.4734   37.0000   60.0000 168

#__ type_ start__ end____ width___ exp.time_
  4 omega   44.00   93.00   0.5000   11.0000
omega____ theta____ kappa____ phi______ frames
    -      108.0000  -45.0000  -60.0000 98

#__ type_ start__ end____ width___ exp.time_
  5 omega   67.00  111.00   0.5000   11.0000
omega____ theta____ kappa____ phi______ frames
    -      108.0000 -111.0000   30.0000 88

#__ type_ start__ end____ width___ exp.time_
  6 omega   39.00   87.00   0.5000   11.0000
omega____ theta____ kappa____ phi______ frames
    -      108.0000  -94.0000  150.0000 96

#__ type_ start__ end____ width___ exp.time_
  7 omega   96.00  164.00   0.5000   11.0000
omega____ theta____ kappa____ phi______ frames
    -      108.0000   61.0000    0.0000 136

#__ type_ start__ end____ width___ exp.time_
  8 omega   70.00  104.00   0.5000    0.5000
omega____ theta____ kappa____ phi______ frames
    -       36.4734   77.0000  -90.0000 68

#__ type_ start__ end____ width___ exp.time_
  9 omega   34.00   61.00   0.5000    0.5000
omega____ theta____ kappa____ phi______ frames
    -       36.4734  -19.0000 -120.0000 54

#__ type_ start__ end____ width___ exp.time_
 10 omega   41.00  115.00   0.5000   11.0000
omega____ theta____ kappa____ phi______ frames
    -      108.0000 -111.0000 -120.0000 148

#__ type_ start__ end____ width___ exp.time_
 11 omega   45.00   90.00   0.5000   11.0000
omega____ theta____ kappa____ phi______ frames
    -      108.0000  -30.0000 -150.0000 90

#__ type_ start__ end____ width___ exp.time_
 12 omega   44.00   69.00   0.5000   11.0000
omega____ theta____ kappa____ phi______ frames
    -      108.0000  -30.0000 -120.0000 50

#__ type_ start__ end____ width___ exp.time_
 13 omega   47.00  119.00   0.5000   11.0000
omega____ theta____ kappa____ phi______ frames
    -      108.0000  -61.0000 -150.0000 144

#__ type_ start__ end____ width___ exp.time_
 14 omega   37.00   76.00   0.5000   11.0000
omega____ theta____ kappa____ phi______ frames
    -      108.0000  -30.0000 -180.0000 78

#__ type_ start__ end____ width___ exp.time_
 15 omega   37.00   77.00   0.5000   11.0000
omega____ theta____ kappa____ phi______ frames
    -      108.0000  -30.0000  -90.0000 80

#__ type_ start__ end____ width___ exp.time_
 16 omega  -33.00   -8.00   0.5000    0.5000
omega____ theta____ kappa____ phi______ frames
    -       36.4734  -37.0000   60.0000 50

#__ type_ start__ end____ width___ exp.time_
 17 omega  -94.00   -5.00   0.5000    0.5000
omega____ theta____ kappa____ phi______ frames
    -      -33.5000  -77.0000  120.0000 178

#__ type_ start__ end____ width___ exp.time_
 18 omega  -11.00   36.00   0.5000    0.5000
omega____ theta____ kappa____ phi______ frames
    -      -33.5000   77.0000 -120.0000 94

#__ type_ start__ end____ width___ exp.time_
 19 omega  -60.00  -23.00   0.5000    0.5000
omega____ theta____ kappa____ phi______ frames
    -      -33.5000   77.0000 -120.0000 74
;
_diffrn_measurement_device 'four-circle diffractometer'
_diffrn_measurement_device_type 'Xcalibur, Eos, Gemini'
_diffrn_measurement_method '\w scans'
_diffrn_orient_matrix_UB_11 -0.0378557000
_diffrn_orient_matrix_UB_12 -0.0139542000
_diffrn_orient_matrix_UB_13 0.0629866000
_diffrn_orient_matrix_UB_21 0.0919011000
_diffrn_orient_matrix_UB_22 0.0543717000
_diffrn_orient_matrix_UB_23 0.0270434000
_diffrn_orient_matrix_UB_31 -0.0230279000
_diffrn_orient_matrix_UB_32 0.2401154000
_diffrn_orient_matrix_UB_33 -0.0024964000
_diffrn_radiation_monochromator graphite
_diffrn_radiation_probe x-ray
_diffrn_radiation_type CuK\a
_diffrn_radiation_wavelength 1.54184
_diffrn_reflns_av_R_equivalents 0.0252
_diffrn_reflns_av_unetI/netI 0.0347
_diffrn_reflns_Laue_measured_fraction_full 0.999
_diffrn_reflns_Laue_measured_fraction_max 0.999
_diffrn_reflns_limit_h_max 13
_diffrn_reflns_limit_h_min -18
_diffrn_reflns_limit_k_max 7
_diffrn_reflns_limit_k_min -4
_diffrn_reflns_limit_l_max 24
_diffrn_reflns_limit_l_min -26
_diffrn_reflns_number 7829
_diffrn_reflns_point_group_measured_fraction_full 0.999
_diffrn_reflns_point_group_measured_fraction_max 0.999
_diffrn_reflns_theta_full 67.072
_diffrn_reflns_theta_max 67.072
_diffrn_reflns_theta_min 3.564
_diffrn_source 'Enhance (Cu) X-ray Source'
_exptl_absorpt_coefficient_mu 2.824
_exptl_absorpt_correction_T_max 1.00000
_exptl_absorpt_correction_T_min 0.67025
_exptl_absorpt_correction_type multi-scan
_exptl_absorpt_process_details
;
CrysAlisPro, Agilent Technologies,
Version 1.171.37.35 (release 13-08-2014 CrysAlis171 .NET)
(compiled Aug 13 2014,18:06:01)
Empirical absorption correction using spherical harmonics,
 implemented in SCALE3 ABSPACK scaling algorithm.
;
_exptl_crystal_colour colourless
_exptl_crystal_colour_primary colourless
_exptl_crystal_density_diffrn 1.352
_exptl_crystal_description prism
_exptl_crystal_F_000 888
_exptl_crystal_size_max 0.19
_exptl_crystal_size_mid 0.15
_exptl_crystal_size_min 0.1
_refine_diff_density_max 0.630
_refine_diff_density_min -0.418
_refine_diff_density_rms 0.049
_refine_ls_extinction_method none
_refine_ls_goodness_of_fit_ref 1.053
_refine_ls_hydrogen_treatment constr
_refine_ls_matrix_type full
_refine_ls_number_parameters 251
_refine_ls_number_reflns 3786
_refine_ls_number_restraints 1
_refine_ls_restrained_S_all 1.053
_refine_ls_R_factor_all 0.0628
_refine_ls_R_factor_gt 0.0507
_refine_ls_shift/su_max 0.000
_refine_ls_shift/su_mean 0.000
_refine_ls_structure_factor_coef Fsqd
_refine_ls_weighting_details 'w=1/[\s^2^(Fo^2^)+(0.0722P)^2^+0.5726P] where P=(Fo^2^+2Fc^2^)/3'
_refine_ls_weighting_scheme calc
_refine_ls_wR_factor_gt 0.1388
_refine_ls_wR_factor_ref 0.1531
_reflns_Friedel_coverage 0.000
_reflns_number_gt 3012
_reflns_number_total 3786
_reflns_threshold_expression 'I > 2\s(I)'
_cod_data_source_file c9cc06249a2.cif
_cod_data_source_block lvy2694
_cod_original_cell_volume 2119.30(10)
_cod_database_code 7124106
_shelx_shelxl_version_number 2014/7
_chemical_oxdiff_formula C15H15O3N3Cl2
_shelx_space_group_comment
;
The symmetry employed for this shelxl refinement is uniquely defined
by the following loop, which should always be used as a source of
symmetry information in preference to the above space-group names.
They are only intended as comments.
;
_shelx_estimated_absorpt_t_max 0.765
_shelx_estimated_absorpt_t_min 0.616
_reflns_odcompleteness_completeness 99.86
_reflns_odcompleteness_iscentric 1
_reflns_odcompleteness_theta 66.97
_olex2_refinement_description
;
1. Fixed Uiso
 At 1.2 times of:
  All C(H) groups, All C(H,H) groups
 At 1.5 times of:
  All C(H,H,H) groups
2. Restrained distances
 Br1-C2
 1.9 with sigma of 0.02
3. Uiso/Uaniso restraints and constraints
Uanis(Br1) = Uanis(Br1A)
4. Others
 Sof(Br1A)=1-FVAR(1)
 Sof(Br1)=FVAR(1)
5.a Ternary CH refined with riding coordinates:
 C8(H8), C9(H9)
5.b Secondary CH2 refined with riding coordinates:
 C7(H7A,H7B), C10(H10A,H10B)
5.c Aromatic/amide H refined with riding coordinates:
 C1(H1), C3(H3), C4(H4), C12(H12), C13(H13), C14(H14), C15(H15), C16(H16)
5.d Idealised Me refined as rotating group:
 C19(H19A,H19B,H19C), C20(H20A,H20B,H20C), C21(H21A,H21B,H21C)
;
_olex2_submission_special_instructions 'No special instructions were received'

loop_
_space_group_symop_operation_xyz
'x, y, z'
'-x+1/2, y+1/2, -z+1/2'
'-x, -y, -z'
'x-1/2, -y-1/2, z-1/2'

loop_
_atom_site_label
_atom_site_type_symbol
_atom_site_fract_x
_atom_site_fract_y
_atom_site_fract_z
_atom_site_U_iso_or_equiv
_atom_site_adp_type
_atom_site_occupancy
_atom_site_site_symmetry_order
_atom_site_calc_flag
_atom_site_refinement_flags_posn
_atom_site_refinement_flags_occupancy
_atom_site_disorder_assembly
_atom_site_disorder_group
Br1 Br -0.18899(5) 1.1407(3) 0.35704(9) 0.1180(5) Uani 0.823(5) 1 d D P A 1
Br1A Br -0.1853(3) 1.0871(12) 0.3325(4) 0.1180(5) Uani 0.177(5) 1 d . P A 2
C1 C -0.0275(2) 0.9109(6) 0.37044(15) 0.0740(8) Uani 1 1 d . . . .
H1 H -0.0524 0.8163 0.3428 0.089 Uiso 1 1 calc R . . .
C2 C -0.0743(2) 1.0880(7) 0.38863(16) 0.0813(10) Uani 1 1 d D . . .
C3 C -0.0411(2) 1.2302(6) 0.42984(16) 0.0769(9) Uani 1 1 d . . . .
H3 H -0.0740 1.3481 0.4415 0.092 Uiso 1 1 calc R . . .
C4 C 0.0429(2) 1.1934(5) 0.45360(13) 0.0652(7) Uani 1 1 d . . . .
H4 H 0.0666 1.2872 0.4819 0.078 Uiso 1 1 calc R . . .
C5 C 0.09204(18) 1.0178(4) 0.43573(10) 0.0546(6) Uani 1 1 d . . . .
C6 C 0.05726(18) 0.8755(4) 0.39381(12) 0.0579(6) Uani 1 1 d . . . .
C7 C 0.1111(2) 0.6855(4) 0.37431(13) 0.0633(7) Uani 1 1 d . . . .
H7A H 0.1112 0.6790 0.3312 0.076 Uiso 1 1 calc R . . .
H7B H 0.0846 0.5547 0.3888 0.076 Uiso 1 1 calc R . . .
C8 C 0.20599(19) 0.7033(4) 0.39834(12) 0.0564(6) Uani 1 1 d . . . .
H8 H 0.2386 0.5699 0.3920 0.068 Uiso 1 1 calc R . . .
C9 C 0.18506(18) 0.9840(4) 0.45980(11) 0.0545(5) Uani 1 1 d . . . .
H9 H 0.1940 1.0502 0.4990 0.065 Uiso 1 1 calc R . . .
C10 C 0.25349(18) 1.0612(4) 0.41542(11) 0.0537(5) Uani 1 1 d . . . .
H10A H 0.2357 1.1953 0.3969 0.064 Uiso 1 1 calc R . . .
H10B H 0.3115 1.0782 0.4343 0.064 Uiso 1 1 calc R . . .
C11 C 0.31470(17) 0.8652(4) 0.32929(10) 0.0517(5) Uani 1 1 d . . . .
C12 C 0.3791(2) 1.0203(5) 0.32123(11) 0.0603(6) Uani 1 1 d . . . .
H12 H 0.3794 1.1430 0.3447 0.072 Uiso 1 1 calc R . . .
C13 C 0.4432(2) 0.9937(6) 0.27837(14) 0.0773(8) Uani 1 1 d . . . .
H13 H 0.4869 1.0971 0.2739 0.093 Uiso 1 1 calc R . . .
C14 C 0.4423(3) 0.8139(7) 0.24235(14) 0.0856(10) Uani 1 1 d . . . .
H14 H 0.4857 0.7943 0.2142 0.103 Uiso 1 1 calc R . . .
C15 C 0.3764(3) 0.6647(6) 0.24873(14) 0.0794(9) Uani 1 1 d . . . .
H15 H 0.3746 0.5461 0.2237 0.095 Uiso 1 1 calc R . . .
C16 C 0.3131(2) 0.6869(5) 0.29113(12) 0.0653(7) Uani 1 1 d . . . .
H16 H 0.2691 0.5838 0.2946 0.078 Uiso 1 1 calc R . . .
C17 C 0.29528(19) 0.5525(4) 0.52331(12) 0.0580(6) Uani 1 1 d . . . .
C18 C 0.4106(2) 0.4004(5) 0.58902(15) 0.0742(8) Uani 1 1 d . . . .
C19 C 0.3557(4) 0.4021(10) 0.6440(2) 0.1171(16) Uani 1 1 d . . . .
H19A H 0.3529 0.5452 0.6594 0.176 Uiso 1 1 calc GR . . .
H19B H 0.3822 0.3094 0.6734 0.176 Uiso 1 1 calc GR . . .
H19C H 0.2970 0.3529 0.6341 0.176 Uiso 1 1 calc GR . . .
C20 C 0.5024(3) 0.4818(8) 0.6028(2) 0.1134(16) Uani 1 1 d . . . .
H20A H 0.5388 0.4605 0.5689 0.170 Uiso 1 1 calc GR . . .
H20B H 0.5271 0.4053 0.6363 0.170 Uiso 1 1 calc GR . . .
H20C H 0.4998 0.6317 0.6120 0.170 Uiso 1 1 calc GR . . .
C21 C 0.4114(4) 0.1863(7) 0.5604(3) 0.123(2) Uani 1 1 d . . . .
H21A H 0.3517 0.1377 0.5539 0.185 Uiso 1 1 calc GR . . .
H21B H 0.4427 0.0871 0.5858 0.185 Uiso 1 1 calc GR . . .
H21C H 0.4404 0.1958 0.5229 0.185 Uiso 1 1 calc GR . . .
N1 N 0.19852(15) 0.7495(3) 0.46203(10) 0.0577(5) Uani 1 1 d . . . .
N2 N 0.25249(15) 0.8863(3) 0.37262(9) 0.0532(5) Uani 1 1 d . . . .
O1 O 0.28794(13) 0.7278(3) 0.48809(9) 0.0677(5) Uani 1 1 d . . . .
O2 O 0.23981(18) 0.4219(4) 0.53018(12) 0.0885(8) Uani 1 1 d . . . .
O3 O 0.37567(15) 0.5643(3) 0.54710(10) 0.0748(6) Uani 1 1 d . . . .

loop_
_atom_site_aniso_label
_atom_site_aniso_U_11
_atom_site_aniso_U_22
_atom_site_aniso_U_33
_atom_site_aniso_U_23
_atom_site_aniso_U_13
_atom_site_aniso_U_12
Br1 0.0640(3) 0.1738(8) 0.1156(10) 0.0108(7) -0.0112(4) 0.0234(3)
Br1A 0.0640(3) 0.1738(8) 0.1156(10) 0.0108(7) -0.0112(4) 0.0234(3)
C1 0.0654(16) 0.088(2) 0.0688(16) 0.0187(15) -0.0046(13) -0.0152(15)
C2 0.0559(15) 0.106(3) 0.083(2) 0.0366(19) 0.0074(14) 0.0032(16)
C3 0.0704(17) 0.0794(19) 0.0818(19) 0.0248(17) 0.0220(15) 0.0118(15)
C4 0.0743(17) 0.0607(15) 0.0614(14) 0.0121(12) 0.0151(13) 0.0006(13)
C5 0.0639(14) 0.0523(12) 0.0478(11) 0.0140(10) 0.0043(10) -0.0040(11)
C6 0.0599(14) 0.0575(13) 0.0562(13) 0.0180(11) -0.0005(11) -0.0078(11)
C7 0.0749(16) 0.0509(13) 0.0636(14) 0.0064(11) -0.0122(12) -0.0169(12)
C8 0.0691(15) 0.0367(10) 0.0628(14) 0.0042(10) -0.0061(11) -0.0006(10)
C9 0.0671(14) 0.0505(12) 0.0457(11) 0.0027(9) -0.0030(10) -0.0037(11)
C10 0.0644(14) 0.0416(11) 0.0550(12) -0.0018(9) 0.0000(11) -0.0035(10)
C11 0.0605(13) 0.0490(12) 0.0450(11) 0.0017(9) -0.0121(9) 0.0072(10)
C12 0.0698(15) 0.0599(14) 0.0511(12) 0.0020(11) 0.0000(11) 0.0016(12)
C13 0.0773(19) 0.090(2) 0.0646(16) 0.0149(15) 0.0090(14) 0.0001(16)
C14 0.098(2) 0.105(3) 0.0541(15) 0.0036(16) 0.0145(15) 0.032(2)
C15 0.098(2) 0.083(2) 0.0568(15) -0.0148(14) -0.0039(15) 0.0221(19)
C16 0.0765(17) 0.0598(15) 0.0591(14) -0.0119(11) -0.0134(12) 0.0106(13)
C17 0.0689(15) 0.0463(12) 0.0580(13) 0.0050(10) -0.0170(11) -0.0007(12)
C18 0.0812(19) 0.0677(17) 0.0722(17) 0.0118(14) -0.0295(15) 0.0052(14)
C19 0.115(3) 0.153(4) 0.082(2) 0.030(3) -0.022(2) 0.026(3)
C20 0.088(3) 0.115(3) 0.134(4) 0.032(3) -0.053(3) -0.003(2)
C21 0.150(4) 0.074(2) 0.143(4) -0.007(2) -0.070(4) 0.031(3)
N1 0.0629(12) 0.0521(11) 0.0572(11) 0.0147(9) -0.0141(9) -0.0042(9)
N2 0.0646(12) 0.0395(9) 0.0553(10) -0.0010(8) -0.0025(9) -0.0032(8)
O1 0.0639(11) 0.0661(11) 0.0723(11) 0.0242(9) -0.0168(9) -0.0069(9)
O2 0.0921(16) 0.0608(12) 0.1103(18) 0.0274(12) -0.0442(14) -0.0155(12)
O3 0.0718(12) 0.0671(11) 0.0841(13) 0.0188(10) -0.0264(10) -0.0058(10)

loop_
_atom_type_symbol
_atom_type_description
_atom_type_scat_dispersion_real
_atom_type_scat_dispersion_imag
_atom_type_scat_source
C C 0.0181 0.0091 'International Tables Vol C Tables 4.2.6.8 and 6.1.1.4'
H H 0.0000 0.0000 'International Tables Vol C Tables 4.2.6.8 and 6.1.1.4'
Br Br -0.6763 1.2805 'International Tables Vol C Tables 4.2.6.8 and 6.1.1.4'
N N 0.0311 0.0180 'International Tables Vol C Tables 4.2.6.8 and 6.1.1.4'
O O 0.0492 0.0322 'International Tables Vol C Tables 4.2.6.8 and 6.1.1.4'

loop_
_geom_angle_atom_site_label_1
_geom_angle_atom_site_label_2
_geom_angle_atom_site_label_3
_geom_angle
C2 C1 H1 120.4
C2 C1 C6 119.3(3)
C6 C1 H1 120.4
C1 C2 Br1 120.1(3)
C1 C2 Br1A 103.3(4)
C3 C2 Br1 117.4(3)
C3 C2 Br1A 133.7(4)
C3 C2 C1 122.5(3)
C2 C3 H3 120.9
C2 C3 C4 118.1(3)
C4 C3 H3 120.9
C3 C4 H4 119.6
C3 C4 C5 120.7(3)
C5 C4 H4 119.6
C4 C5 C6 120.3(3)
C4 C5 C9 120.4(3)
C6 C5 C9 119.2(2)
C1 C6 C7 120.9(3)
C5 C6 C1 119.0(3)
C5 C6 C7 120.1(2)
C6 C7 H7A 109.6
C6 C7 H7B 109.6
C6 C7 C8 110.4(2)
H7A C7 H7B 108.1
C8 C7 H7A 109.6
C8 C7 H7B 109.6
C7 C8 H8 111.0
N1 C8 C7 105.5(2)
N1 C8 H8 111.0
N1 C8 N2 106.20(19)
N2 C8 C7 111.8(2)
N2 C8 H8 111.0
C5 C9 H9 111.8
C5 C9 C10 111.1(2)
C10 C9 H9 111.8
N1 C9 C5 106.1(2)
N1 C9 H9 111.8
N1 C9 C10 103.9(2)
C9 C10 H10A 111.5
C9 C10 H10B 111.5
H10A C10 H10B 109.3
N2 C10 C9 101.36(19)
N2 C10 H10A 111.5
N2 C10 H10B 111.5
C12 C11 C16 118.4(3)
N2 C11 C12 121.2(2)
N2 C11 C16 120.4(3)
C11 C12 H12 119.7
C11 C12 C13 120.5(3)
C13 C12 H12 119.7
C12 C13 H13 119.9
C14 C13 C12 120.2(3)
C14 C13 H13 119.9
C13 C14 H14 120.4
C15 C14 C13 119.2(3)
C15 C14 H14 120.4
C14 C15 H15 119.3
C16 C15 C14 121.5(3)
C16 C15 H15 119.3
C11 C16 H16 120.0
C15 C16 C11 120.1(3)
C15 C16 H16 120.0
O2 C17 O1 125.8(2)
O2 C17 O3 129.4(2)
O3 C17 O1 104.7(2)
C20 C18 C19 110.6(4)
C21 C18 C19 111.9(4)
C21 C18 C20 112.2(4)
O3 C18 C19 108.8(3)
O3 C18 C20 102.1(3)
O3 C18 C21 110.8(3)
C18 C19 H19A 109.5
C18 C19 H19B 109.5
C18 C19 H19C 109.5
H19A C19 H19B 109.5
H19A C19 H19C 109.5
H19B C19 H19C 109.5
C18 C20 H20A 109.5
C18 C20 H20B 109.5
C18 C20 H20C 109.5
H20A C20 H20B 109.5
H20A C20 H20C 109.5
H20B C20 H20C 109.5
C18 C21 H21A 109.5
C18 C21 H21B 109.5
C18 C21 H21C 109.5
H21A C21 H21B 109.5
H21A C21 H21C 109.5
H21B C21 H21C 109.5
C8 N1 C9 100.11(18)
O1 N1 C8 106.3(2)
O1 N1 C9 103.26(19)
C10 N2 C8 108.8(2)
C11 N2 C8 123.0(2)
C11 N2 C10 122.9(2)
C17 O1 N1 111.73(19)
C17 O3 C18 122.1(2)

loop_
_geom_bond_atom_site_label_1
_geom_bond_atom_site_label_2
_geom_bond_distance
Br1 C2 1.886(3)
Br1A C2 2.076(6)
C1 H1 0.9300
C1 C2 1.379(5)
C1 C6 1.390(4)
C2 C3 1.370(6)
C3 H3 0.9300
C3 C4 1.383(5)
C4 H4 0.9300
C4 C5 1.389(4)
C5 C6 1.389(4)
C5 C9 1.509(4)
C6 C7 1.510(4)
C7 H7A 0.9700
C7 H7B 0.9700
C7 C8 1.523(4)
C8 H8 0.9800
C8 N1 1.466(3)
C8 N2 1.468(3)
C9 H9 0.9800
C9 C10 1.531(4)
C9 N1 1.480(3)
C10 H10A 0.9700
C10 H10B 0.9700
C10 N2 1.455(3)
C11 C12 1.388(4)
C11 C16 1.406(4)
C11 N2 1.375(4)
C12 H12 0.9300
C12 C13 1.392(4)
C13 H13 0.9300
C13 C14 1.384(6)
C14 H14 0.9300
C14 C15 1.374(6)
C15 H15 0.9300
C15 C16 1.372(5)
C16 H16 0.9300
C17 O1 1.354(3)
C17 O2 1.182(4)
C17 O3 1.317(3)
C18 C19 1.503(6)
C18 C20 1.502(5)
C18 C21 1.484(5)
C18 O3 1.480(3)
C19 H19A 0.9600
C19 H19B 0.9600
C19 H19C 0.9600
C20 H20A 0.9600
C20 H20B 0.9600
C20 H20C 0.9600
C21 H21A 0.9600
C21 H21B 0.9600
C21 H21C 0.9600
N1 O1 1.466(3)

loop_
_geom_hbond_atom_site_label_D
_geom_hbond_atom_site_label_H
_geom_hbond_atom_site_label_A
_geom_hbond_distance_DH
_geom_hbond_distance_HA
_geom_hbond_distance_DA
_geom_hbond_angle_DHA
_geom_hbond_site_symmetry_A
C9 H9 O2 0.98 2.52 3.257(4) 132.1 1_565

loop_
_geom_torsion_atom_site_label_1
_geom_torsion_atom_site_label_2
_geom_torsion_atom_site_label_3
_geom_torsion_atom_site_label_4
_geom_torsion
Br1 C2 C3 C4 179.8(2)
Br1A C2 C3 C4 -170.6(3)
C1 C2 C3 C4 0.3(4)
C1 C6 C7 C8 170.6(2)
C2 C1 C6 C5 1.1(4)
C2 C1 C6 C7 -179.0(3)
C2 C3 C4 C5 0.4(4)
C3 C4 C5 C6 -0.4(4)
C3 C4 C5 C9 177.3(2)
C4 C5 C6 C1 -0.4(4)
C4 C5 C6 C7 179.7(2)
C4 C5 C9 C10 -99.4(3)
C4 C5 C9 N1 148.4(2)
C5 C6 C7 C8 -9.5(3)
C5 C9 C10 N2 -77.5(2)
C5 C9 N1 C8 72.9(2)
C5 C9 N1 O1 -177.58(18)
C6 C1 C2 Br1 179.5(2)
C6 C1 C2 Br1A 172.2(3)
C6 C1 C2 C3 -1.1(4)
C6 C5 C9 C10 78.3(3)
C6 C5 C9 N1 -33.9(3)
C6 C7 C8 N1 49.6(3)
C6 C7 C8 N2 -65.4(3)
C7 C8 N1 C9 -83.1(2)
C7 C8 N1 O1 169.75(18)
C7 C8 N2 C10 100.8(3)
C7 C8 N2 C11 -104.3(3)
C8 N1 O1 C17 -109.7(2)
C9 C5 C6 C1 -178.1(2)
C9 C5 C6 C7 2.0(3)
C9 C10 N2 C8 -13.6(3)
C9 C10 N2 C11 -168.6(2)
C9 N1 O1 C17 145.5(2)
C10 C9 N1 C8 -44.3(2)
C10 C9 N1 O1 65.3(2)
C11 C12 C13 C14 1.4(5)
C12 C11 C16 C15 2.6(4)
C12 C11 N2 C8 -156.2(2)
C12 C11 N2 C10 -4.7(4)
C12 C13 C14 C15 1.2(5)
C13 C14 C15 C16 -2.0(5)
C14 C15 C16 C11 0.0(5)
C16 C11 C12 C13 -3.3(4)
C16 C11 N2 C8 25.2(4)
C16 C11 N2 C10 176.7(2)
C19 C18 O3 C17 -63.5(4)
C20 C18 O3 C17 179.5(3)
C21 C18 O3 C17 59.9(5)
N1 C8 N2 C10 -13.8(3)
N1 C8 N2 C11 141.1(2)
N1 C9 C10 N2 36.1(2)
N2 C8 N1 C9 35.8(2)
N2 C8 N1 O1 -71.4(2)
N2 C11 C12 C13 178.1(3)
N2 C11 C16 C15 -178.8(3)
O1 C17 O3 C18 -179.9(3)
O2 C17 O1 N1 4.7(4)
O2 C17 O3 C18 0.4(5)
O3 C17 O1 N1 -174.9(2)
